data_7049988
loop_
_publ_author_name
'Pradhan, Rabindra N.'
'Chakraborty, Subhayan'
'Bharti, Pratibha'
'Kumar, Janesh'
'Ghosh, Arindam'
'Singh, Akhilesh K.'

_publ_section_title
;
 Seven coordinate Co(ii) and six coordinate Ni(ii) complexes of an
 aromatic macrocyclic triamide ligand as paraCEST agents for MRI.
;
_journal_issue 24
_journal_name_full 'Dalton transactions (Cambridge, England : 2003)'
_journal_page_first 8899
_journal_page_last 8910
_journal_paper_doi 10.1039/c9dt00747d
_journal_volume 48
_journal_year 2019
_chemical_formula_sum 'C17 H29 Cl2 Co N7 O5'
_chemical_formula_weight 541.30
_space_group_crystal_system triclinic
_space_group_IT_number 2
_space_group_name_Hall '-P 1'
_space_group_name_H-M_alt 'P -1'
_symmetry_space_group_name_Hall '-P 1'
_symmetry_space_group_name_H-M 'P -1'
_atom_sites_solution_hydrogens mixed
_audit_block_doi 10.5517/ccdc.csd.cc218bf3
_audit_creation_method SHELXL-2014/7
_audit_update_record
;
2018-12-13 deposited with the CCDC.    2019-05-07 downloaded from the CCDC.
;
_cell_angle_alpha 103.039(7)
_cell_angle_beta 93.097(7)
_cell_angle_gamma 97.532(6)
_cell_formula_units_Z 2
_cell_length_a 9.0833(13)
_cell_length_b 9.9973(15)
_cell_length_c 14.468(2)
_cell_measurement_reflns_used 58525
_cell_measurement_temperature 110(2)
_cell_measurement_theta_max 28.696
_cell_measurement_theta_min 2.265
_cell_volume 1264.1(3)
_computing_structure_refinement 'SHELXL-2014/7 (Sheldrick, 2014)'
_diffrn_ambient_temperature 110(2)
_diffrn_measured_fraction_theta_full 0.999
_diffrn_measured_fraction_theta_max 0.984
_diffrn_measurement_device_type 'Bruker D8 Venture'
_diffrn_radiation_type MoK\a
_diffrn_radiation_wavelength 0.71073
_diffrn_reflns_av_R_equivalents 0.1136
_diffrn_reflns_av_unetI/netI 0.0603
_diffrn_reflns_Laue_measured_fraction_full 0.999
_diffrn_reflns_Laue_measured_fraction_max 0.984
_diffrn_reflns_limit_h_max 12
_diffrn_reflns_limit_h_min -12
_diffrn_reflns_limit_k_max 13
_diffrn_reflns_limit_k_min -13
_diffrn_reflns_limit_l_max 19
_diffrn_reflns_limit_l_min -19
_diffrn_reflns_number 58525
_diffrn_reflns_point_group_measured_fraction_full 0.999
_diffrn_reflns_point_group_measured_fraction_max 0.984
_diffrn_reflns_theta_full 25.242
_diffrn_reflns_theta_max 28.696
_diffrn_reflns_theta_min 2.265
_diffrn_source 'fine-focus sealed tube'
_exptl_absorpt_coefficient_mu 0.930
_exptl_crystal_colour 'Pink colour'
_exptl_crystal_density_diffrn 1.422
_exptl_crystal_description Block
_exptl_crystal_F_000 562
_refine_diff_density_max 1.511
_refine_diff_density_min -1.075
_refine_diff_density_rms 0.142
_refine_ls_extinction_method none
_refine_ls_goodness_of_fit_ref 1.163
_refine_ls_hydrogen_treatment constr
_refine_ls_matrix_type full
_refine_ls_number_parameters 289
_refine_ls_number_reflns 6432
_refine_ls_number_restraints 0
_refine_ls_restrained_S_all 1.163
_refine_ls_R_factor_all 0.1463
_refine_ls_R_factor_gt 0.1013
_refine_ls_shift/su_max 0.000
_refine_ls_shift/su_mean 0.000
_refine_ls_structure_factor_coef Fsqd
_refine_ls_weighting_details 'w=1/[\s^2^(Fo^2^)+(0.2000P)^2^+0.7137P] where P=(Fo^2^+2Fc^2^)/3'
_refine_ls_weighting_scheme calc
_refine_ls_wR_factor_gt 0.3153
_refine_ls_wR_factor_ref 0.3545
_reflns_Friedel_coverage 0.000
_reflns_number_gt 3898
_reflns_number_total 6432
_reflns_threshold_expression 'I > 2\s(I)'
_cod_data_source_file c9dt00747d2.cif
_cod_data_source_block 1
_cod_depositor_comments 'Adding full bibliography for 7049988--7049989.cif.'
_cod_database_code 7049988
_shelx_shelxl_version_number 2014/7
_shelx_space_group_comment
;
The symmetry employed for this shelxl refinement is uniquely defined
by the following loop, which should always be used as a source of
symmetry information in preference to the above space-group names.
They are only intended as comments.
;

loop_
_space_group_symop_operation_xyz
'x, y, z'
'-x, -y, -z'

loop_
_atom_site_label
_atom_site_type_symbol
_atom_site_fract_x
_atom_site_fract_y
_atom_site_fract_z
_atom_site_U_iso_or_equiv
_atom_site_adp_type
_atom_site_occupancy
_atom_site_site_symmetry_order
_atom_site_calc_flag
_atom_site_refinement_flags_posn
_atom_site_refinement_flags_adp
Co1 Co 0.71362(9) 0.85097(9) 0.78311(6) 0.0568(3) Uani 1 1 d . .
O3 O 0.5827(5) 0.8959(5) 0.9031(3) 0.0621(11) Uani 1 1 d . .
O1 O 0.7486(5) 1.0826(5) 0.8202(4) 0.0677(12) Uani 1 1 d . .
O2 O 0.8956(5) 0.9009(5) 0.8946(4) 0.0677(12) Uani 1 1 d . .
N4 N 0.8547(6) 0.6876(6) 0.7444(4) 0.0678(15) Uani 1 1 d . .
N6 N 0.5594(7) 0.6480(7) 0.7880(5) 0.0741(16) Uani 1 1 d . .
C15 C 0.5409(8) 0.6533(7) 0.8903(6) 0.0698(18) Uani 1 1 d . .
H15A H 0.6272 0.6268 0.9201 0.084 Uiso 1 1 calc R U
H15B H 0.4531 0.5905 0.8968 0.084 Uiso 1 1 calc R U
C16 C 0.5243(7) 0.8001(7) 0.9360(5) 0.0597(15) Uani 1 1 d . .
N1 N 0.5560(7) 0.8057(7) 0.6621(5) 0.0724(16) Uani 1 1 d . .
N2 N 0.8362(7) 0.9239(7) 0.6678(4) 0.0736(16) Uani 1 1 d . .
N5 N 1.0810(8) 0.8241(7) 0.9669(5) 0.084(2) Uani 1 1 d . .
H5A H 1.1037 0.9024 1.0077 0.101 Uiso 1 1 calc R U
H5B H 1.1306 0.7572 0.9693 0.101 Uiso 1 1 calc R U
C13 C 0.7599(9) 0.5612(9) 0.6926(7) 0.095(3) Uani 1 1 d . .
H13A H 0.8186 0.4857 0.6809 0.114 Uiso 1 1 calc R U
H13B H 0.7232 0.5740 0.6315 0.114 Uiso 1 1 calc R U
C14 C 0.6289(10) 0.5225(8) 0.7464(8) 0.095(3) Uani 1 1 d . .
H14A H 0.5554 0.4542 0.7035 0.114 Uiso 1 1 calc R U
H14B H 0.6622 0.4813 0.7970 0.114 Uiso 1 1 calc R U
N7 N 0.4512(6) 0.8179(6) 1.0119(4) 0.0668(14) Uani 1 1 d . .
H7A H 0.4414 0.9003 1.0422 0.080 Uiso 1 1 calc R U
H7B H 0.4127 0.7473 1.0316 0.080 Uiso 1 1 calc R U
C17 C 0.4118(8) 0.6553(11) 0.7405(7) 0.091(3) Uani 1 1 d . .
H17A H 0.3537 0.5634 0.7223 0.110 Uiso 1 1 calc R U
H17B H 0.3574 0.7148 0.7844 0.110 Uiso 1 1 calc R U
C1 C 0.4336(9) 0.7102(9) 0.6565(7) 0.084(2) Uani 1 1 d . .
C5 C 0.5905(12) 0.8555(10) 0.5863(7) 0.092(3) Uani 1 1 d . .
C6 C 0.7270(12) 0.9569(11) 0.6010(7) 0.101(3) Uani 1 1 d . .
H6A H 0.7690 0.9556 0.5406 0.121 Uiso 1 1 calc R U
H6B H 0.7035 1.0494 0.6262 0.121 Uiso 1 1 calc R U
C7 C 0.9377(8) 1.0490(8) 0.7150(6) 0.0730(19) Uani 1 1 d . .
H7D H 0.9712 1.1005 0.6688 0.088 Uiso 1 1 calc R U
H7E H 1.0243 1.0246 0.7460 0.088 Uiso 1 1 calc R U
C8 C 0.8555(8) 1.1352(7) 0.7871(6) 0.0677(17) Uani 1 1 d . .
N3 N 0.9093(9) 1.2706(7) 0.8144(6) 0.096(2) Uani 1 1 d . .
H3A H 0.8680 1.3244 0.8571 0.115 Uiso 1 1 calc R U
H3B H 0.9852 1.3039 0.7893 0.115 Uiso 1 1 calc R U
C9 C 0.9154(12) 0.8078(10) 0.6199(7) 0.097(3) Uani 1 1 d . .
H9A H 0.8466 0.7423 0.5720 0.116 Uiso 1 1 calc R U
H9B H 0.9966 0.8452 0.5880 0.116 Uiso 1 1 calc R U
C10 C 0.9724(10) 0.7378(11) 0.6848(7) 0.092(3) Uani 1 1 d . .
H10A H 1.0523 0.7996 0.7266 0.110 Uiso 1 1 calc R U
H10B H 1.0141 0.6588 0.6499 0.110 Uiso 1 1 calc R U
C4 C 0.4922(13) 0.8222(11) 0.5063(7) 0.103(3) Uani 1 1 d . .
H4 H 0.5133 0.8628 0.4557 0.123 Uiso 1 1 calc R U
C3 C 0.3610(14) 0.7287(15) 0.4990(8) 0.120(4) Uani 1 1 d . .
H3 H 0.2943 0.7080 0.4449 0.144 Uiso 1 1 calc R U
C2 C 0.3336(12) 0.6692(13) 0.5728(8) 0.110(4) Uani 1 1 d . .
H2 H 0.2505 0.6024 0.5687 0.132 Uiso 1 1 calc R U
C11 C 0.9331(8) 0.6695(7) 0.8311(7) 0.079(2) Uani 1 1 d . .
H11A H 1.0238 0.6310 0.8155 0.095 Uiso 1 1 calc R U
H11B H 0.8705 0.6054 0.8589 0.095 Uiso 1 1 calc R U
C12 C 0.9703(7) 0.8067(6) 0.9007(6) 0.0640(17) Uani 1 1 d . .
Cl1 Cl 0.0849(5) 0.3566(6) 0.6267(4) 0.0704(12) Uani 1 1 d . .
Cl2 Cl 0.7877(2) 0.4660(2) 0.00298(18) 0.0830(6) Uani 1 1 d . .
O4 O 0.661(2) 0.875(3) 0.288(2) 0.395(19) Uani 1 1 d . .
O5 O 0.1264(10) 0.3572(10) 0.6408(9) 0.0418(19) Uani 1 1 d . .
H50 H 0.1489 0.2818 0.6055 0.050 Uiso 1 1 d . .
H51 H 0.1786 0.4241 0.6266 0.050 Uiso 1 1 d . .

loop_
_atom_site_aniso_label
_atom_site_aniso_U_11
_atom_site_aniso_U_22
_atom_site_aniso_U_33
_atom_site_aniso_U_23
_atom_site_aniso_U_13
_atom_site_aniso_U_12
Co1 0.0446(5) 0.0573(5) 0.0682(6) 0.0139(4) 0.0093(4) 0.0054(3)
O3 0.065(3) 0.054(2) 0.073(3) 0.023(2) 0.024(2) 0.006(2)
O1 0.058(2) 0.066(3) 0.088(3) 0.033(2) 0.019(2) 0.012(2)
O2 0.061(2) 0.050(2) 0.090(3) 0.010(2) -0.004(2) 0.017(2)
N4 0.055(3) 0.060(3) 0.080(4) -0.001(3) 0.017(3) 0.005(2)
N6 0.062(3) 0.061(3) 0.091(4) 0.002(3) 0.022(3) 0.004(3)
C15 0.067(4) 0.056(4) 0.092(5) 0.021(3) 0.032(4) 0.011(3)
C16 0.049(3) 0.059(4) 0.077(4) 0.024(3) 0.013(3) 0.014(3)
N1 0.059(3) 0.078(4) 0.077(4) 0.021(3) -0.002(3) -0.003(3)
N2 0.067(3) 0.079(4) 0.070(4) 0.015(3) 0.017(3) -0.003(3)
N5 0.083(4) 0.056(3) 0.108(5) 0.006(3) -0.024(4) 0.028(3)
C13 0.070(5) 0.073(5) 0.118(7) -0.025(5) 0.024(4) -0.006(4)
C14 0.092(6) 0.054(4) 0.122(7) -0.014(4) 0.043(5) -0.006(4)
N7 0.064(3) 0.062(3) 0.082(4) 0.024(3) 0.025(3) 0.012(3)
C17 0.055(4) 0.114(7) 0.087(5) -0.001(5) 0.010(4) -0.009(4)
C1 0.061(4) 0.076(5) 0.098(6) -0.001(4) -0.002(4) -0.005(4)
C5 0.106(7) 0.087(6) 0.083(5) 0.022(5) 0.005(5) 0.005(5)
C6 0.108(7) 0.099(7) 0.091(6) 0.036(5) 0.001(5) -0.021(6)
C7 0.060(4) 0.067(4) 0.090(5) 0.015(4) 0.029(3) 0.000(3)
C8 0.062(4) 0.061(4) 0.088(5) 0.033(4) 0.018(3) 0.010(3)
N3 0.105(5) 0.048(3) 0.135(6) 0.019(4) 0.060(5) 0.001(3)
C9 0.105(7) 0.085(6) 0.089(6) 0.003(5) 0.039(5) -0.013(5)
C10 0.071(5) 0.090(6) 0.110(7) 0.002(5) 0.035(5) 0.019(4)
C4 0.123(8) 0.093(6) 0.085(6) 0.024(5) -0.023(6) -0.004(6)
C3 0.109(8) 0.137(10) 0.089(7) -0.016(7) -0.032(6) 0.020(7)
C2 0.084(6) 0.122(9) 0.099(7) -0.005(6) -0.022(5) -0.010(6)
C11 0.056(4) 0.047(3) 0.123(7) 0.001(4) 0.002(4) 0.009(3)
C12 0.051(3) 0.042(3) 0.099(5) 0.013(3) 0.009(3) 0.012(2)
Cl1 0.066(2) 0.0763(16) 0.063(2) 0.0083(12) 0.0172(17) 0.0020(15)
Cl2 0.0738(11) 0.0682(11) 0.1291(17) 0.0518(11) 0.0384(11) 0.0292(9)
O4 0.163(14) 0.38(3) 0.60(5) -0.04(3) 0.13(2) 0.094(16)
O5 0.046(5) 0.035(2) 0.047(3) 0.022(2) 0.008(3) -0.010(3)

loop_
_atom_type_symbol
_atom_type_description
_atom_type_scat_dispersion_real
_atom_type_scat_dispersion_imag
_atom_type_scat_source
C C 0.0033 0.0016 'International Tables Vol C Tables 4.2.6.8 and 6.1.1.4'
H H 0.0000 0.0000 'International Tables Vol C Tables 4.2.6.8 and 6.1.1.4'
N N 0.0061 0.0033 'International Tables Vol C Tables 4.2.6.8 and 6.1.1.4'
O O 0.0106 0.0060 'International Tables Vol C Tables 4.2.6.8 and 6.1.1.4'
Cl Cl 0.1484 0.1585 'International Tables Vol C Tables 4.2.6.8 and 6.1.1.4'
Co Co 0.3494 0.9721 'International Tables Vol C Tables 4.2.6.8 and 6.1.1.4'

loop_
_geom_angle_atom_site_label_1
_geom_angle_atom_site_label_2
_geom_angle_atom_site_label_3
_geom_angle
N1 Co1 O3 104.5(2)
N1 Co1 O2 172.9(2)
O3 Co1 O2 82.3(2)
N1 Co1 N4 102.0(2)
O3 Co1 N4 129.6(2)
O2 Co1 N4 74.6(2)
N1 Co1 O1 101.5(2)
O3 Co1 O1 78.26(18)
O2 Co1 O1 77.55(17)
N4 Co1 O1 136.0(2)
N1 Co1 N2 74.4(2)
O3 Co1 N2 149.2(2)
O2 Co1 N2 98.7(2)
N4 Co1 N2 79.4(2)
O1 Co1 N2 72.0(2)
N1 Co1 N6 73.4(3)
O3 Co1 N6 71.8(2)
O2 Co1 N6 111.3(2)
N4 Co1 N6 76.0(2)
O1 Co1 N6 146.9(2)
N2 Co1 N6 133.8(2)
C16 O3 Co1 119.7(4)
C8 O1 Co1 114.4(5)
C12 O2 Co1 116.8(4)
C13 N4 C11 112.4(7)
C13 N4 C10 112.2(7)
C11 N4 C10 107.0(6)
C13 N4 Co1 108.1(5)
C11 N4 Co1 109.3(4)
C10 N4 Co1 107.8(5)
C15 N6 C17 108.1(6)
C15 N6 C14 109.0(7)
C17 N6 C14 115.3(7)
C15 N6 Co1 106.6(4)
C17 N6 Co1 106.3(5)
C14 N6 Co1 111.1(5)
N6 C15 C16 106.5(6)
N6 C15 H15A 110.4
C16 C15 H15A 110.4
N6 C15 H15B 110.4
C16 C15 H15B 110.4
H15A C15 H15B 108.6
O3 C16 N7 124.0(6)
O3 C16 C15 119.8(6)
N7 C16 C15 116.2(6)
C5 N1 C1 120.4(7)
C5 N1 Co1 119.2(6)
C1 N1 Co1 119.6(6)
C7 N2 C6 110.0(7)
C7 N2 C9 113.1(6)
C6 N2 C9 111.6(8)
C7 N2 Co1 106.4(4)
C6 N2 Co1 108.4(5)
C9 N2 Co1 107.1(5)
C12 N5 H5A 120.0
C12 N5 H5B 120.0
H5A N5 H5B 120.0
N4 C13 C14 112.3(7)
N4 C13 H13A 109.1
C14 C13 H13A 109.1
N4 C13 H13B 109.1
C14 C13 H13B 109.1
H13A C13 H13B 107.9
N6 C14 C13 110.5(7)
N6 C14 H14A 109.5
C13 C14 H14A 109.5
N6 C14 H14B 109.5
C13 C14 H14B 109.5
H14A C14 H14B 108.1
C16 N7 H7A 120.0
C16 N7 H7B 120.0
H7A N7 H7B 120.0
C1 C17 N6 109.6(7)
C1 C17 H17A 109.7
N6 C17 H17A 109.7
C1 C17 H17B 109.7
N6 C17 H17B 109.7
H17A C17 H17B 108.2
N1 C1 C2 120.6(10)
N1 C1 C17 116.1(7)
C2 C1 C17 123.3(9)
N1 C5 C4 119.7(9)
N1 C5 C6 115.1(8)
C4 C5 C6 124.8(10)
N2 C6 C5 110.1(8)
N2 C6 H6A 109.6
C5 C6 H6A 109.6
N2 C6 H6B 109.6
C5 C6 H6B 109.6
H6A C6 H6B 108.1
N2 C7 C8 107.9(6)
N2 C7 H7D 110.1
C8 C7 H7D 110.1
N2 C7 H7E 110.1
C8 C7 H7E 110.1
H7D C7 H7E 108.4
O1 C8 N3 122.8(7)
O1 C8 C7 120.9(7)
N3 C8 C7 116.2(7)
C8 N3 H3A 120.0
C8 N3 H3B 120.0
H3A N3 H3B 120.0
C10 C9 N2 112.3(7)
C10 C9 H9A 109.2
N2 C9 H9A 109.2
C10 C9 H9B 109.2
N2 C9 H9B 109.2
H9A C9 H9B 107.9
C9 C10 N4 112.5(7)
C9 C10 H10A 109.1
N4 C10 H10A 109.1
C9 C10 H10B 109.1
N4 C10 H10B 109.1
H10A C10 H10B 107.8
C5 C4 C3 121.6(11)
C5 C4 H4 119.2
C3 C4 H4 119.2
C2 C3 C4 118.2(9)
C2 C3 H3 120.9
C4 C3 H3 120.9
C3 C2 C1 119.1(10)
C3 C2 H2 120.4
C1 C2 H2 120.4
N4 C11 C12 109.4(6)
N4 C11 H11A 109.8
C12 C11 H11A 109.8
N4 C11 H11B 109.8
C12 C11 H11B 109.8
H11A C11 H11B 108.3
O2 C12 N5 122.1(6)
O2 C12 C11 119.1(6)
N5 C12 C11 118.8(6)
H50 Cl1 H51 85.3
H50 O5 H51 107.4

loop_
_geom_bond_atom_site_label_1
_geom_bond_atom_site_label_2
_geom_bond_distance
Co1 N1 2.127(6)
Co1 O3 2.154(5)
Co1 O2 2.171(5)
Co1 N4 2.199(6)
Co1 O1 2.231(5)
Co1 N2 2.256(6)
Co1 N6 2.327(6)
O3 C16 1.235(8)
O1 C8 1.216(9)
O2 C12 1.246(7)
N4 C13 1.455(9)
N4 C11 1.467(11)
N4 C10 1.514(11)
N6 C15 1.489(10)
N6 C17 1.491(10)
N6 C14 1.498(10)
C15 C16 1.498(10)
C15 H15A 0.9700
C15 H15B 0.9700
C16 N7 1.304(9)
N1 C5 1.338(12)
N1 C1 1.354(10)
N2 C7 1.458(9)
N2 C6 1.467(12)
N2 C9 1.501(12)
N5 C12 1.317(9)
N5 H5A 0.8600
N5 H5B 0.8600
C13 C14 1.511(12)
C13 H13A 0.9700
C13 H13B 0.9700
C14 H14A 0.9700
C14 H14B 0.9700
N7 H7A 0.8600
N7 H7B 0.8600
C17 C1 1.454(14)
C17 H17A 0.9700
C17 H17B 0.9700
C1 C2 1.421(13)
C5 C4 1.373(13)
C5 C6 1.468(14)
C6 H6A 0.9700
C6 H6B 0.9700
C7 C8 1.494(10)
C7 H7D 0.9700
C7 H7E 0.9700
C8 N3 1.339(10)
N3 H3A 0.8600
N3 H3B 0.8600
C9 C10 1.406(14)
C9 H9A 0.9700
C9 H9B 0.9700
C10 H10A 0.9700
C10 H10B 0.9700
C4 C3 1.398(18)
C4 H4 0.9300
C3 C2 1.353(18)
C3 H3 0.9300
C2 H2 0.9300
C11 C12 1.493(10)
C11 H11A 0.9700
C11 H11B 0.9700
Cl1 H50 1.0103
Cl1 H51 1.0149
O5 H50 0.8651
O5 H51 0.8383
